data_2004610
loop_
_publ_author_name
'Vilchiz, V. H.'
'Norman, R. E.'
'Chang, S.-C.'

_publ_contact_author
;
Richard E. Norman
Department of Chemistry and Biochemistry
Duquesne University
Pittsburgh
PA 15282
USA
;
_publ_section_title
;
 <small>L</small>-Histidine Methyl Ester Dihydrochloride
;
_journal_issue 3
_journal_name_full 'Acta Crystallographica Section C'
_journal_page_first 696
_journal_page_last 698
_journal_paper_doi 10.1107/S0108270195013308
_journal_volume 52
_journal_year 1996
_chemical_formula_moiety 'C7 H13 N3 O2 2+, 2Cl 1-'
_chemical_formula_sum 'C7 H13 Cl2 N3 O2'
_chemical_formula_weight 242.10
_symmetry_cell_setting monoclinic
_symmetry_space_group_name_H-M 'P 1 21 1'
_audit_creation_method 'from TEXRAY.INF file'
_cell_angle_alpha 90
_cell_angle_beta 94.540(10)
_cell_angle_gamma 90
_cell_formula_units_Z 2
_cell_length_a 8.215(2)
_cell_length_b 7.105(3)
_cell_length_c 9.512(2)
_cell_measurement_reflns_used 25
_cell_measurement_temperature 294.2
_cell_measurement_theta_max 21.28
_cell_measurement_theta_min 19.30
_cell_volume 553.5(3)
_computing_cell_refinement 'MSC/AFC Diffractometer Control Software'
_computing_data_collection
; MSC/AFC Diffractometer Control Software (Molecular Structure Corporation,
1988)
;
_computing_data_reduction 'TEXSAN (Molecular Structure Corporation, 1985, 1992)'
_computing_publication_material TEXSAN
_computing_structure_refinement TEXSAN
_computing_structure_solution 'SIR92 (Altomare et al., 1994)'
_diffrn_ambient_temperature 294.2
_diffrn_measurement_device AFC7R
_diffrn_measurement_method '\w/2\q scans'
_diffrn_radiation_monochromator graphite
_diffrn_radiation_source 'X-ray tube'
_diffrn_radiation_type MoK\a
_diffrn_radiation_wavelength 0.7107
_diffrn_reflns_av_R_equivalents 2.41
_diffrn_reflns_limit_h_max 10
_diffrn_reflns_limit_h_min 0
_diffrn_reflns_limit_k_max 9
_diffrn_reflns_limit_k_min 0
_diffrn_reflns_limit_l_max 12
_diffrn_reflns_limit_l_min -12
_diffrn_reflns_number 1473
_diffrn_reflns_theta_max 27.50
_diffrn_reflns_theta_min 2.15
_diffrn_standards_decay_% '1.25 (correction applied)'
_diffrn_standards_interval_count 150
_diffrn_standards_number 3
_exptl_absorpt_coefficient_mu 0.566
_exptl_absorpt_correction_T_max 0.998
_exptl_absorpt_correction_T_min 0.960
_exptl_absorpt_correction_type 'empirical, \y scan (North, Phillips & Mathews, 1968)'
_exptl_absorpt_process_details psi-scan
_exptl_crystal_colour colorless
_exptl_crystal_density_diffrn 1.453
_exptl_crystal_description irregular
_exptl_crystal_F_000 252.00
_exptl_crystal_size_max 0.600
_exptl_crystal_size_mid 0.150
_exptl_crystal_size_min 0.080
_refine_diff_density_max 0.24
_refine_diff_density_min -0.22
_refine_ls_abs_structure_details 'see experimental'
_refine_ls_extinction_method none
_refine_ls_goodness_of_fit_obs 1.872
_refine_ls_hydrogen_treatment noref
_refine_ls_matrix_type full
_refine_ls_number_constraints 0
_refine_ls_number_parameters 127
_refine_ls_number_reflns 1090
_refine_ls_number_restraints 0
_refine_ls_R_factor_obs 0.0327
_refine_ls_shift/esd_max 0.0140
_refine_ls_structure_factor_coef F
_refine_ls_weighting_scheme sigma
_refine_ls_wR_factor_obs 0.0344
_reflns_number_observed 1090
_reflns_number_total 1380
_reflns_observed_criterion I>3.00\s(I)
_cod_data_source_file ha1149.cif
_cod_data_source_block global
_cod_original_cell_volume 553.4(3)
_cod_original_sg_symbol_H-M 'P 21'
_cod_original_formula_sum 'C7 H13 Cl2 N3 O2 '
_cod_database_code 2004610

loop_
_symmetry_equiv_pos_as_xyz
'   +x,   +y,   +z'
'   -x,1/2+y,   -z'
'   -x+1, y-1/2, -1-z'

loop_
_atom_site_aniso_label
_atom_site_aniso_U_11
_atom_site_aniso_U_22
_atom_site_aniso_U_33
_atom_site_aniso_U_12
_atom_site_aniso_U_13
_atom_site_aniso_U_23
Cl1 0.0326(4) 0.0553(6) 0.0485(5) 0.0050(4) 0.0093(3) 0.0098(5)
Cl2 0.0268(3) 0.0498(5) 0.0333(3) -0.0029(4) 0.0021(2) -0.0058(4)
O1 0.0245(8) 0.055(2) 0.0295(9) -0.0020(10) 0.0003(7) 0.0020(10)
O2 0.0262(9) 0.150(3) 0.0390(10) 0.017(2) 0.0093(8) -0.005(2)
N1 0.0300(10) 0.040(2) 0.0270(10) 0.0020(10) -0.0007(9) -0.0040(10)
N2 0.0288(10) 0.043(2) 0.0313(10) 0.0000(10) 0.0065(8) -0.0060(10)
N3 0.0211(10) 0.059(2) 0.0580(10) 0.0030(10) -0.0002(8) 0.000(2)
C1 0.0270(10) 0.056(2) 0.0310(10) 0.007(2) 0.0025(9) -0.004(2)
C2 0.0260(10) 0.043(2) 0.0260(10) 0.0010(10) 0.0048(10) -0.0030(10)
C3 0.0290(10) 0.041(2) 0.0340(10) 0.0040(10) 0.0010(10) 0.0000(10)
C4 0.0280(10) 0.033(2) 0.0310(10) -0.001(2) 0.0037(9) -0.003(2)
C5 0.0290(10) 0.049(2) 0.0450(10) 0.003(2) 0.0130(10) 0.002(2)
C6 0.0390(10) 0.057(3) 0.039(2) -0.002(2) -0.0069(10) -0.001(2)
C7 0.0310(10) 0.087(4) 0.040(2) 0.001(2) -0.0090(10) 0.000(2)

loop_
_atom_site_label
_atom_site_fract_x
_atom_site_fract_y
_atom_site_fract_z
_atom_site_U_iso_or_equiv
_atom_site_thermal_displace_type
_atom_site_calc_flag
_atom_site_calc_attached_atom
Cl1 .21602(9) .067(2) -0.58895(8) .0451(2) Uani d .
Cl2 .81079(8) .152(2) .07582(7) .0366(2) Uani d .
O1 .7951(2) .056(2) -0.4878(2) .0366(5) Uani d .
O2 .6591(2) .073(2) -0.2945(2) .0714(9) Uani d .
N1 1.0433(3) -0.126(2) -0.3414(2) .0328(6) Uani d .
N2 1.1807(2) .138(2) .0026(2) .0343(6) Uani d .
N3 1.4346(2) .130(2) -.0344(3) .0461(7) Uani d .
C1 .7814(3) .050(2) -0.3498(3) .0378(8) Uani d .
C2 .9456(3) .016(2) -0.2675(3) .0314(7) Uani d .
C3 1.0414(3) .196(2) -0.2381(3) .0349(8) Uani d .
C4 1.1885(3) .165(2) -0.1407(3) .0307(6) Uani d .
C5 1.3493(3) .158(2) -0.1630(3) .0405(7) Uani d .
C6 1.3297(3) .119(2) .0639(3) .0455(10) Uani d .
C7 .6414(3) .084(2) -0.5729(3) .0530(10) Uani d .
H1 .9201 -0.0368 -0.1786 .0451 Uiso calc C2
H2 1.0694 .2441 -0.3262 .0452 Uiso calc C3
H3 .9707 .2850 -0.1971 .0452 Uiso calc C3
H4 1.3934 .1772 -0.2520 .0539 Uiso calc C5
H5 1.5513 .1178 -0.0191 .0621 Uiso calc N3
H6 1.3564 .0997 .1615 .0585 Uiso calc C6
H7 1.0834 .1349 .0486 .0395 Uiso calc N2
H8 1.1425 -0.1504 -0.2864 .0407 Uiso calc N1
H9 1.0680 -0.0763 -0.4309 .0407 Uiso calc N1
H10 .9839 -0.2399 -0.3564 .0407 Uiso calc N1
H11 .5890 .1928 -0.5487 .0806 Uiso calc C7
H12 .5694 -0.0241 -0.5575 .0806 Uiso calc C7
H13 .6595 .0823 -0.6708 .0806 Uiso calc C7

loop_
_atom_type_symbol
_atom_type_scat_dispersion_real
_atom_type_scat_dispersion_imag
_atom_type_scat_source
C 0.003 0.002 'International Tables'
H 0.000 0.000 'International Tables'
O 0.011 0.006 'International Tables'
N 0.006 0.003 'International Tables'
Cl 0.148 0.159 'International Tables'

loop_
_geom_angle_atom_site_label_1
_geom_angle_atom_site_label_2
_geom_angle_atom_site_label_3
_geom_angle
_geom_angle_publ_flag
C1 O1 C7 114.6(3) yes
C2 N1 H8 109.6 no
C2 N1 H9 109.4 no
C2 N1 H10 110.8 no
H8 N1 H9 109.0 no
H8 N1 H10 109.4 no
H9 N1 H10 108.7 no
C4 N2 C6 109.6(3) yes
C4 N2 H7 124.6 no
C6 N2 H7 125.8 no
C5 N3 C6 108.8(3) yes
C5 N3 H5 125.3 no
C6 N3 H5 125.8 no
O1 C1 O2 125.3(4) yes
O1 C1 C2 111.9(3) yes
O2 C1 C2 122.8(3) yes
N1 C2 C1 110.6(3) yes
N1 C2 C3 111.3(3) yes
N1 C2 H1 108.3 no
C1 C2 C3 112.6(4) yes
C1 C2 H1 105.6 no
C3 C2 H1 108.2 no
C2 C3 C4 112.2(4) yes
C2 C3 H2 107.4 no
C2 C3 H3 107.9 no
C4 C3 H2 111.2 no
C4 C3 H3 109.4 no
H2 C3 H3 108.5 no
N2 C4 C3 122.6(3) yes
N2 C4 C5 105.7(3) yes
C3 C4 C5 131.8(3) yes
N3 C5 C4 107.5(3) yes
N3 C5 H4 127.3 no
C4 C5 H4 125.1 no
N2 C6 N3 108.4(3) yes
N2 C6 H6 125.6 no
N3 C6 H6 126.0 no
O1 C7 H11 112.1 no
O1 C7 H12 108.4 no
O1 C7 H13 110.2 no
H11 C7 H12 108.6 no
H11 C7 H13 111.2 no
H12 C7 H13 106.2 no

loop_
_geom_bond_atom_site_label_1
_geom_bond_atom_site_label_2
_geom_bond_distance
_geom_bond_publ_flag
O1 C1 1.327(4) yes
O1 C7 1.458(4) yes
O2 C1 1.182(4) yes
N1 C2 1.496(5) yes
N1 H8 0.949 no
N1 H9 0.957 no
N1 H10 0.952 no
N2 C4 1.384(4) yes
N2 C6 1.320(4) yes
N2 H7 0.941 no
N3 C5 1.375(5) yes
N3 C6 1.323(5) yes
N3 H5 0.962 no
C1 C2 1.524(5) yes
C2 C3 1.518(5) yes
C2 H1 0.962 no
C3 C4 1.479(5) yes
C3 H2 0.950 no
C3 H3 0.961 no
C4 C5 1.356(4) yes
C5 H4 0.956 no
C6 H6 0.947 no
C7 H11 0.925 no
C7 H12 0.985 no
C7 H13 0.955 no

loop_
_geom_contact_atom_site_label_1
_geom_contact_atom_site_label_2
_geom_contact_distance
_geom_contact_site_symmetry_2
_geom_contact_publ_flag
N2 Cl2 3.172(2) . y
N3 Cl2 3.188(2) 1_655 y
N1 Cl1 3.157(9) 1_655 y
N1 Cl1 3.084(14) 3 y
